data_4516030
loop_
_publ_author_name
'Lan, Ping'
'Herlt, Anthony J.'
'Willis, Anthony C.'
'Taylor, Walter C.'
'Mander, Lewis N.'

_publ_section_title
;
 Structures of New Alkaloids from Rain Forest Trees <i>Galbulimima
 belgraveana</i> and <i>Galbulimima baccata</i> in Papua New Guinea,
 Indonesia, and Northern Australia.
;
_journal_issue 2
_journal_name_full 'ACS omega'
_journal_page_first 1912
_journal_page_last 1921
_journal_paper_doi 10.1021/acsomega.7b02065
_journal_volume 3
_journal_year 2018
_chemical_absolute_configuration ad
_chemical_compound_source local
_chemical_formula_moiety 'C21 H32 N O2 +, Cl -'
_chemical_formula_sum 'C21 H32 Cl N O2'
_chemical_formula_weight 365.94
_space_group_IT_number 19
_space_group_name_Hall 'P 2ac 2ab'
_space_group_name_H-M_alt 'P 21 21 21'
_symmetry_cell_setting orthorhombic
_symmetry_space_group_name_Hall 'P 2ac 2ab'
_symmetry_space_group_name_H-M 'P 21 21 21'
_atom_sites_solution_hydrogens difmap
_atom_sites_solution_primary direct
_audit_creation_date 15-10-16
_audit_creation_method CRYSTALS_ver_14.40
_audit_update_record
;
2015-10-16 - Report on C21 H32 Cl N O2
             by Anthony C. Willis
             for   Ping Lan and Lew Mander

2015-10-16 - passes checkcif tests with warnings  
;
_cell_angle_alpha 90
_cell_angle_beta 90
_cell_angle_gamma 90
_cell_formula_units_Z 4
_cell_length_a 7.4614(1)
_cell_length_b 9.6133(1)
_cell_length_c 28.5458(2)
_cell_measurement_reflns_used 19447
_cell_measurement_temperature 150
_cell_measurement_theta_max 72
_cell_measurement_theta_min 3
_cell_volume 2047.55(4)
_computing_cell_refinement 'CrysAlisPro (Agilent Technologies, 2015)'
_computing_data_collection
;
CrysAlisPro, Agilent Technologies,
Version 1.171.37.35h (release 09-02-2015 CrysAlis171 .NET)
(compiled Feb 9 2015,16:26:32)
;
_computing_data_reduction 'CrysAlisPro (Agilent Technologies, 2015)'
_computing_molecular_graphics 'PLATON (Spek, 2008)'
_computing_publication_material 'CRYSTALS (Betteridge et al., 2003)'
_computing_structure_refinement 'CRYSTALS (Betteridge et al., 2003)'
_computing_structure_solution 'SIR92 (Altomare et al., 1994)'
_diffrn_ambient_temperature 150
_diffrn_measured_fraction_theta_full 0.999
_diffrn_measured_fraction_theta_max 0.999
_diffrn_measurement_device Area
_diffrn_measurement_device_type 'SuperNova, Dual, Cu at zero, EosS2'
_diffrn_measurement_method \w
_diffrn_radiation_monochromator mirror
_diffrn_radiation_source 'Supernova (Cu) X-ray Source'
_diffrn_radiation_type 'Cu K\a'
_diffrn_radiation_wavelength 1.54184
_diffrn_reflns_av_R_equivalents 0.031
_diffrn_reflns_limit_h_max 9
_diffrn_reflns_limit_h_min -7
_diffrn_reflns_limit_k_max 11
_diffrn_reflns_limit_k_min -11
_diffrn_reflns_limit_l_max 35
_diffrn_reflns_limit_l_min -35
_diffrn_reflns_number 32576
_diffrn_reflns_theta_full 72.356
_diffrn_reflns_theta_max 72.356
_diffrn_reflns_theta_min 4.854
_diffrn_standards_number 0
_exptl_absorpt_coefficient_mu 1.744
_exptl_absorpt_correction_T_max 0.94
_exptl_absorpt_correction_T_min 0.87
_exptl_absorpt_correction_type multi-scan
_exptl_absorpt_process_details
;
CrysAlisPro, Agilent Technologies,
Version 1.171.37.35h (release 09-02-2015 CrysAlis171 .NET)
(compiled Feb 9 2015,16:26:32)
Empirical absorption correction using spherical harmonics,
 implemented in SCALE3 ABSPACK scaling algorithm.
;
_exptl_crystal_colour colourless
_exptl_crystal_density_diffrn 1.187
_exptl_crystal_density_method 'not measured'
_exptl_crystal_description plate
_exptl_crystal_F_000 792
_exptl_crystal_size_max 0.219
_exptl_crystal_size_mid 0.091
_exptl_crystal_size_min 0.035
_refine_diff_density_max 0.25
_refine_diff_density_min -0.36
_refine_ls_abs_structure_details 'Flack (1983), 1699 Friedel-pairs'
_refine_ls_abs_structure_Flack 0.001(8)
_refine_ls_extinction_method None
_refine_ls_goodness_of_fit_ref 1.0098
_refine_ls_hydrogen_treatment refxyz
_refine_ls_matrix_type full
_refine_ls_number_parameters 323
_refine_ls_number_reflns 4040
_refine_ls_number_restraints 0
_refine_ls_R_factor_all 0.0241
_refine_ls_R_factor_gt 0.0236
_refine_ls_shift/su_max 0.0014496
_refine_ls_shift/su_mean 0.0000685
_refine_ls_structure_factor_coef Fsqd
_refine_ls_weighting_details
;
 Method= Modified Sheldrick 
 w=1/[\s^2^(F^2^) + ( 0.04P)^2^ + 0.36P] 
 ,where P=(max(Fo^2^,0) + 2Fc^2^)/3 
;
_refine_ls_weighting_scheme calc
_refine_ls_wR_factor_all 0.0613
_refine_ls_wR_factor_gt 0.0609
_refine_ls_wR_factor_ref 0.0613
_reflns_limit_h_max 9
_reflns_limit_h_min -9
_reflns_limit_k_max 11
_reflns_limit_k_min 0
_reflns_limit_l_max 35
_reflns_limit_l_min 0
_reflns_number_gt 3978
_reflns_number_total 4040
_reflns_threshold_expression I>2.0\s(I)
_oxford_diffrn_Wilson_B_factor 1.80
_oxford_diffrn_Wilson_scale 0.03
_oxford_refine_ls_r_factor_ref 0.0241
_oxford_refine_ls_scale 5.99(8)
_oxford_reflns_number_all 4040
_oxford_reflns_threshold_expression_ref I>-10.0\s(I)
_oxford_structure_analysis_title 'Z:\man1512SN\Tony_man1512SN_data At 8:43 on '
_cod_data_source_file 18.cif
_cod_data_source_block man1512SN
_cod_original_sg_symbol_Hall 'P 2ac 2ab '
_cod_original_sg_symbol_H-M 'P 21 21 21 '
_cod_database_code 4516030

loop_
_symmetry_equiv_pos_as_xyz
x,y,z
x+1/2,-y+1/2,-z
-x,y+1/2,-z+1/2
-x+1/2,-y,z+1/2

loop_
_atom_site_label
_atom_site_type_symbol
_atom_site_fract_x
_atom_site_fract_y
_atom_site_fract_z
_atom_site_U_iso_or_equiv
_atom_site_occupancy
_atom_site_adp_type
C1 C 0.74686(19) 0.88582(15) 0.72125(4) 0.0291 1.0000 Uani
C2 C 0.81063(17) 0.76155(15) 0.70982(4) 0.0273 1.0000 Uani
C3 C 0.9987(2) 0.71581(16) 0.71496(5) 0.0339 1.0000 Uani
O4 O 1.11685(16) 0.76075(13) 0.73962(4) 0.0492 1.0000 Uani
O5 O 1.02742(13) 0.60820(12) 0.68507(4) 0.0366 1.0000 Uani
C6 C 0.86920(18) 0.58478(15) 0.65535(4) 0.0300 1.0000 Uani
C7 C 0.8557(3) 0.43083(18) 0.64653(6) 0.0445 1.0000 Uani
C8 C 0.71304(17) 0.65099(14) 0.68283(4) 0.0237 1.0000 Uani
C9 C 0.54337(16) 0.70556(13) 0.65627(4) 0.0204 1.0000 Uani
C10 C 0.53335(16) 0.64638(12) 0.60740(4) 0.0192 1.0000 Uani
C11 C 0.39534(15) 0.57981(13) 0.58883(4) 0.0205 1.0000 Uani
C12 C 0.40520(14) 0.51763(11) 0.54056(4) 0.0169 1.0000 Uani
N13 N 0.28817(12) 0.59791(10) 0.50707(3) 0.0148 1.0000 Uani
C14 C 0.28883(16) 0.54549(12) 0.45713(4) 0.0184 1.0000 Uani
C15 C 0.46656(17) 0.57748(15) 0.43336(4) 0.0253 1.0000 Uani
C16 C 0.23954(16) 0.39166(12) 0.45708(4) 0.0224 1.0000 Uani
C17 C 0.35636(19) 0.30623(12) 0.48975(5) 0.0268 1.0000 Uani
C18 C 0.34807(17) 0.36574(12) 0.53949(4) 0.0241 1.0000 Uani
C19 C 0.53327(16) 0.86631(13) 0.65518(4) 0.0204 1.0000 Uani
C20 C 0.56450(17) 0.93007(14) 0.70430(4) 0.0245 1.0000 Uani
C21 C 0.5488(2) 1.08893(16) 0.70265(5) 0.0330 1.0000 Uani
C22 C 0.3707(2) 1.13629(16) 0.68265(5) 0.0362 1.0000 Uani
C23 C 0.34157(19) 1.07479(15) 0.63395(5) 0.0300 1.0000 Uani
C24 C 0.35514(17) 0.91646(14) 0.63468(4) 0.0259 1.0000 Uani
Cl25 Cl 0.87521(3) 0.58829(3) 0.513756(10) 0.0230 1.0000 Uani
H11 H 0.824(2) 0.9529(18) 0.7393(6) 0.0359 1.0000 Uiso
H61 H 0.887(3) 0.6375(17) 0.6259(6) 0.0351 1.0000 Uiso
H71 H 0.749(3) 0.407(2) 0.6277(8) 0.0672 1.0000 Uiso
H72 H 0.837(3) 0.385(2) 0.6754(8) 0.0650 1.0000 Uiso
H73 H 0.962(3) 0.396(2) 0.6295(8) 0.0668 1.0000 Uiso
H81 H 0.672(2) 0.5771(17) 0.7042(5) 0.0285 1.0000 Uiso
H91 H 0.439(2) 0.6758(16) 0.6740(5) 0.0236 1.0000 Uiso
H101 H 0.645(2) 0.6583(15) 0.5879(5) 0.0220 1.0000 Uiso
H111 H 0.282(2) 0.5652(16) 0.6059(5) 0.0261 1.0000 Uiso
H121 H 0.529(2) 0.5301(15) 0.5292(5) 0.0173 1.0000 Uiso
H141 H 0.190(2) 0.5992(16) 0.4430(5) 0.0202 1.0000 Uiso
H151 H 0.461(2) 0.5516(19) 0.4008(6) 0.0372 1.0000 Uiso
H152 H 0.566(2) 0.5263(18) 0.4478(6) 0.0364 1.0000 Uiso
H153 H 0.493(3) 0.680(2) 0.4352(6) 0.0387 1.0000 Uiso
H161 H 0.113(2) 0.3856(15) 0.4675(5) 0.0259 1.0000 Uiso
H162 H 0.248(2) 0.3588(16) 0.4251(5) 0.0253 1.0000 Uiso
H171 H 0.484(2) 0.3112(17) 0.4784(6) 0.0301 1.0000 Uiso
H172 H 0.319(2) 0.2112(19) 0.4905(6) 0.0336 1.0000 Uiso
H181 H 0.431(2) 0.3103(17) 0.5606(6) 0.0287 1.0000 Uiso
H182 H 0.222(2) 0.3626(17) 0.5504(5) 0.0291 1.0000 Uiso
H191 H 0.631(2) 0.9002(16) 0.6357(5) 0.0238 1.0000 Uiso
H201 H 0.472(2) 0.8939(16) 0.7260(5) 0.0288 1.0000 Uiso
H211 H 0.569(2) 1.1235(18) 0.7332(7) 0.0394 1.0000 Uiso
H212 H 0.648(2) 1.1230(18) 0.6835(6) 0.0377 1.0000 Uiso
H221 H 0.361(3) 1.2405(19) 0.6819(6) 0.0440 1.0000 Uiso
H222 H 0.270(3) 1.105(2) 0.7039(6) 0.0418 1.0000 Uiso
H231 H 0.224(2) 1.1023(19) 0.6211(6) 0.0370 1.0000 Uiso
H232 H 0.436(2) 1.1137(18) 0.6119(6) 0.0380 1.0000 Uiso
H241 H 0.259(2) 0.8799(18) 0.6537(6) 0.0309 1.0000 Uiso
H242 H 0.343(2) 0.8788(16) 0.6014(5) 0.0296 1.0000 Uiso
H131 H 0.177(2) 0.5967(16) 0.5166(5) 0.0224 1.0000 Uiso
H132 H 0.320(2) 0.6903(17) 0.5069(5) 0.0239 1.0000 Uiso

loop_
_atom_site_aniso_label
_atom_site_aniso_U_11
_atom_site_aniso_U_22
_atom_site_aniso_U_33
_atom_site_aniso_U_23
_atom_site_aniso_U_13
_atom_site_aniso_U_12
C1 0.0298(6) 0.0400(8) 0.0174(5) -0.0011(5) -0.0066(5) -0.0080(6)
C2 0.0238(6) 0.0396(7) 0.0184(5) 0.0051(5) -0.0051(4) -0.0050(5)
C3 0.0283(7) 0.0451(8) 0.0281(6) 0.0094(6) -0.0080(5) -0.0031(6)
O4 0.0317(5) 0.0700(8) 0.0459(6) 0.0038(6) -0.0199(5) -0.0040(6)
O5 0.0253(5) 0.0478(6) 0.0368(5) 0.0061(5) -0.0075(4) 0.0063(5)
C6 0.0255(6) 0.0384(7) 0.0260(6) 0.0051(5) -0.0050(5) 0.0042(7)
C7 0.0451(9) 0.0399(9) 0.0486(9) -0.0004(7) -0.0108(8) 0.0123(8)
C8 0.0230(6) 0.0300(6) 0.0182(5) 0.0060(5) -0.0022(5) -0.0021(5)
C9 0.0191(5) 0.0264(6) 0.0156(5) 0.0007(4) -0.0004(4) -0.0031(5)
C10 0.0204(5) 0.0201(5) 0.0171(5) 0.0018(4) 0.0000(4) 0.0004(4)
C11 0.0181(5) 0.0233(5) 0.0202(5) -0.0008(4) 0.0004(4) 0.0002(5)
C12 0.0133(5) 0.0186(5) 0.0189(5) 0.0001(4) -0.0025(4) 0.0021(4)
N13 0.0125(4) 0.0129(4) 0.0190(4) -0.0009(4) 0.0002(3) 0.0000(4)
C14 0.0182(5) 0.0197(6) 0.0173(5) -0.0018(4) -0.0013(4) 0.0005(4)
C15 0.0226(6) 0.0299(7) 0.0233(6) -0.0016(5) 0.0057(5) -0.0025(6)
C16 0.0212(5) 0.0209(6) 0.0251(6) -0.0073(5) -0.0022(5) -0.0018(5)
C17 0.0320(7) 0.0142(5) 0.0341(7) -0.0042(5) -0.0011(6) 0.0025(5)
C18 0.0280(7) 0.0155(5) 0.0289(6) 0.0036(4) -0.0035(5) 0.0026(5)
C19 0.0218(5) 0.0259(6) 0.0136(5) -0.0008(4) -0.0004(4) -0.0031(5)
C20 0.0254(6) 0.0318(7) 0.0161(5) -0.0032(5) -0.0003(4) -0.0048(5)
C21 0.0386(7) 0.0327(7) 0.0277(6) -0.0104(6) -0.0033(6) -0.0053(6)
C22 0.0415(8) 0.0326(7) 0.0346(7) -0.0107(6) -0.0012(6) 0.0059(7)
C23 0.0344(7) 0.0274(7) 0.0283(6) -0.0026(5) -0.0025(5) 0.0048(6)
C24 0.0273(6) 0.0268(6) 0.0235(5) -0.0027(5) -0.0052(5) 0.0015(6)
Cl25 0.01387(11) 0.01618(12) 0.03889(15) 0.00052(11) 0.00316(10) 0.00076(10)

loop_
_atom_type_symbol
_atom_type_scat_dispersion_real
_atom_type_scat_dispersion_imag
_atom_type_scat_Cromer_Mann_a1
_atom_type_scat_Cromer_Mann_b1
_atom_type_scat_Cromer_Mann_a2
_atom_type_scat_Cromer_Mann_b2
_atom_type_scat_Cromer_Mann_a3
_atom_type_scat_Cromer_Mann_b3
_atom_type_scat_Cromer_Mann_a4
_atom_type_scat_Cromer_Mann_b4
_atom_type_scat_Cromer_Mann_c
_atom_type_scat_source
C 0.0181 0.0091 2.3100 20.8439 1.0200 10.2075 1.5886 0.5687 0.8650 51.6512 0.2156 'International Tables Vol C 4.2.6.8 and 6.1.1.4'
H 0.0000 0.0000 0.4930 10.5109 0.3229 26.1257 0.1402 3.1424 0.0408 57.7998 0.0030 'International Tables Vol C 4.2.6.8 and 6.1.1.4'
Cl 0.3639 0.7018 11.4604 0.0104 7.1964 1.1662 6.2556 18.5194 1.6455 47.7784 -9.5574 'International Tables Vol C 4.2.6.8 and 6.1.1.4'
N 0.0311 0.0180 12.2126 0.0057 3.1322 9.8933 2.0125 28.9975 1.1663 0.5826 -11.5290 'International Tables Vol C 4.2.6.8 and 6.1.1.4'
O 0.0492 0.0322 3.0485 13.2771 2.2868 5.7011 1.5463 0.3239 0.8670 32.9089 0.2508 'International Tables Vol C 4.2.6.8 and 6.1.1.4'

loop_
_geom_angle_atom_site_label_1
_geom_angle_atom_site_label_2
_geom_angle_atom_site_label_3
_geom_angle
_geom_angle_publ_flag
C2 C1 C20 119.97(12) yes
C2 C1 H11 119.7(9) no
C20 C1 H11 120.2(9) no
C1 C2 C3 125.73(13) yes
C1 C2 C8 126.14(12) yes
C3 C2 C8 107.52(12) yes
C2 C3 O4 130.12(15) yes
C2 C3 O5 108.29(12) yes
O4 C3 O5 121.58(15) yes
C3 O5 C6 110.64(11) yes
O5 C6 C7 107.50(11) yes
O5 C6 C8 104.46(10) yes
C7 C6 C8 116.13(13) yes
O5 C6 H61 107.7(11) no
C7 C6 H61 111.8(10) no
C8 C6 H61 108.7(10) no
C6 C7 H71 111.6(14) no
C6 C7 H72 108.8(14) no
H71 C7 H72 104.3(19) no
C6 C7 H73 111.4(14) no
H71 C7 H73 107.6(18) no
H72 C7 H73 112.9(19) no
C6 C8 C2 100.77(10) yes
C6 C8 C9 120.18(10) yes
C2 C8 C9 113.79(11) yes
C6 C8 H81 104.7(9) no
C2 C8 H81 110.1(9) no
C9 C8 H81 106.8(9) no
C8 C9 C10 111.19(10) yes
C8 C9 C19 112.55(10) yes
C10 C9 C19 110.83(9) yes
C8 C9 H91 107.4(9) no
C10 C9 H91 109.3(9) no
C19 C9 H91 105.4(9) no
C9 C10 C11 126.26(11) yes
C9 C10 H101 115.3(8) no
C11 C10 H101 118.4(8) no
C10 C11 C12 121.41(10) yes
C10 C11 H111 122.4(9) no
C12 C11 H111 116.1(9) no
C11 C12 N13 110.44(9) yes
C11 C12 C18 112.72(10) yes
N13 C12 C18 108.44(9) yes
C11 C12 H121 107.4(8) no
N13 C12 H121 105.7(8) no
C18 C12 H121 111.9(8) no
C12 N13 C14 115.18(8) yes
C12 N13 H131 110.3(10) no
C14 N13 H131 106.9(10) no
C12 N13 H132 110.5(9) no
C14 N13 H132 108.5(9) no
H131 N13 H132 104.9(13) no
N13 C14 C15 110.86(9) yes
N13 C14 C16 108.87(9) yes
C15 C14 C16 113.97(10) yes
N13 C14 H141 102.0(8) no
C15 C14 H141 111.3(8) no
C16 C14 H141 109.2(9) no
C14 C15 H151 110.1(10) no
C14 C15 H152 111.9(10) no
H151 C15 H152 107.8(14) no
C14 C15 H153 110.3(11) no
H151 C15 H153 108.1(14) no
H152 C15 H153 108.7(15) no
C14 C16 C17 112.70(10) yes
C14 C16 H161 106.6(9) no
C17 C16 H161 109.3(9) no
C14 C16 H162 107.6(9) no
C17 C16 H162 111.4(9) no
H161 C16 H162 109.0(13) no
C16 C17 C18 110.13(10) yes
C16 C17 H171 108.7(9) no
C18 C17 H171 108.6(9) no
C16 C17 H172 111.4(10) no
C18 C17 H172 108.9(10) no
H171 C17 H172 109.0(13) no
C17 C18 C12 111.45(10) yes
C17 C18 H181 109.3(9) no
C12 C18 H181 108.7(9) no
C17 C18 H182 108.6(9) no
C12 C18 H182 106.8(10) no
H181 C18 H182 112.0(13) no
C9 C19 C20 111.70(10) yes
C9 C19 C24 111.38(10) yes
C20 C19 C24 110.64(10) yes
C9 C19 H191 108.0(9) no
C20 C19 H191 105.8(8) no
C24 C19 H191 109.2(9) no
C19 C20 C1 108.37(10) yes
C19 C20 C21 110.80(10) yes
C1 C20 C21 111.14(11) yes
C19 C20 H201 108.8(9) no
C1 C20 H201 109.3(9) no
C21 C20 H201 108.4(9) no
C20 C21 C22 112.21(11) yes
C20 C21 H211 108.0(10) no
C22 C21 H211 112.5(11) no
C20 C21 H212 107.1(10) no
C22 C21 H212 110.5(10) no
H211 C21 H212 106.1(15) no
C21 C22 C23 110.58(12) yes
C21 C22 H221 111.6(11) no
C23 C22 H221 110.9(10) no
C21 C22 H222 109.4(11) no
C23 C22 H222 109.1(11) no
H221 C22 H222 105.0(15) no
C22 C23 C24 111.39(11) yes
C22 C23 H231 111.1(10) no
C24 C23 H231 109.4(11) no
C22 C23 H232 108.8(10) no
C24 C23 H232 109.2(10) no
H231 C23 H232 106.8(14) no
C19 C24 C23 112.16(11) yes
C19 C24 H241 108.6(10) no
C23 C24 H241 108.7(10) no
C19 C24 H242 108.6(9) no
C23 C24 H242 109.6(9) no
H241 C24 H242 109.2(13) no

loop_
_geom_bond_atom_site_label_1
_geom_bond_atom_site_label_2
_geom_bond_distance
_geom_bond_publ_flag
C1 C2 1.327(2) yes
C1 C20 1.5054(18) yes
C1 H11 1.008(17) no
C2 C3 1.4781(19) yes
C2 C8 1.5010(18) yes
C3 O4 1.2079(18) yes
C3 O5 1.358(2) yes
O5 C6 1.4712(16) yes
C6 C7 1.505(2) yes
C6 C8 1.5422(18) yes
C6 H61 0.990(17) no
C7 H71 0.99(2) no
C7 H72 0.94(2) no
C7 H73 0.99(2) no
C8 C9 1.5661(16) yes
C8 H81 0.986(16) no
C9 C10 1.5085(15) yes
C9 C19 1.5475(17) yes
C9 H91 0.975(16) no
C10 C11 1.3232(17) yes
C10 H101 1.006(15) no
C11 C12 1.5037(15) yes
C11 H111 0.983(16) no
C12 N13 1.5073(13) yes
C12 C18 1.5214(15) yes
C12 H121 0.986(15) no
N13 C14 1.5122(13) yes
N13 H131 0.872(16) no
N13 H132 0.918(16) no
C14 C15 1.5210(16) yes
C14 C16 1.5239(16) yes
C14 H141 0.984(15) no
C15 H151 0.963(17) no
C15 H152 0.982(18) no
C15 H153 1.006(19) no
C16 C17 1.5179(18) yes
C16 H161 0.993(16) no
C16 H162 0.968(16) no
C17 C18 1.5320(17) yes
C17 H171 1.010(18) no
C17 H172 0.955(18) no
C18 H181 1.015(16) no
C18 H182 0.988(18) no
C19 C20 1.5480(15) yes
C19 C24 1.5302(16) yes
C19 H191 0.976(16) no
C20 C21 1.532(2) yes
C20 H201 0.990(16) no
C21 C22 1.516(2) yes
C21 H211 0.946(19) no
C21 H212 0.975(19) no
C22 C23 1.5261(18) yes
C22 H221 1.004(18) no
C22 H222 1.010(19) no
C23 C24 1.5256(19) yes
C23 H231 0.985(18) no
C23 H232 1.017(18) no
C24 H241 0.968(18) no
C24 H242 1.022(16) no

loop_
_geom_contact_atom_site_label_1
_geom_contact_atom_site_label_2
_geom_contact_distance
_geom_contact_site_symmetry_2
_geom_contact_publ_flag
Cl25 C14 3.5081(12) 1_655 no
Cl25 C15 3.6149(14) 2_566 no
Cl25 N13 3.0886(9) 1_655 no
Cl25 N13 3.1425(10) 2_566 no
O4 C21 3.4158(19) 3_746 no
N13 Cl25 3.0886(9) 1_455 no
N13 Cl25 3.1425(10) 2_466 no
C2 C22 3.5641(19) 3_646 no
C7 C10 3.366(2) . no
C11 C24 3.5038(18) . no
C15 C24 3.4903(17) 2_566 no

loop_
_geom_hbond_atom_site_label_D
_geom_hbond_atom_site_label_H
_geom_hbond_atom_site_label_A
_geom_hbond_distance_DH
_geom_hbond_distance_HA
_geom_hbond_distance_DA
_geom_hbond_angle_DHA
_geom_hbond_site_symmetry_A
_geom_hbond_publ_flag
N13 H131 Cl25 0.873(15) 2.255(15) 3.0886(9) 159.7(13) 1_455 yes
N13 H132 Cl25 0.919(16) 2.247(16) 3.1425(10) 164.6(13) 2_466 yes

loop_
_geom_torsion_atom_site_label_1
_geom_torsion_atom_site_label_2
_geom_torsion_atom_site_label_3
_geom_torsion_atom_site_label_4
_geom_torsion
_geom_torsion_publ_flag
C3 O5 C6 C8 -21.82(14) no
C3 O5 C6 C7 -145.77(13) no
C6 O5 C3 O4 -173.30(13) no
C6 O5 C3 C2 5.53(15) no
C12 N13 C14 C15 -71.37(12) no
C14 N13 C12 C11 179.42(9) no
C14 N13 C12 C18 -56.61(12) no
C12 N13 C14 C16 54.76(12) no
C20 C1 C2 C8 -3.88(19) no
C2 C1 C20 C21 -155.83(12) no
C20 C1 C2 C3 166.04(12) no
C2 C1 C20 C19 -33.84(16) no
C1 C2 C8 C9 15.96(17) no
C1 C2 C3 O5 -157.83(13) no
C3 C2 C8 C6 -25.45(13) no
C1 C2 C8 C6 145.99(13) no
C8 C2 C3 O5 13.65(15) no
C3 C2 C8 C9 -155.48(10) no
C1 C2 C3 O4 20.9(2) no
C8 C2 C3 O4 -167.64(15) no
O5 C6 C8 C9 153.80(11) no
C7 C6 C8 C9 -88.00(15) no
O5 C6 C8 C2 27.95(12) no
C7 C6 C8 C2 146.16(12) no
C2 C8 C9 C19 11.57(14) no
C6 C8 C9 C19 -107.94(13) no
C2 C8 C9 C10 136.60(11) no
C6 C8 C9 C10 17.09(16) no
C19 C9 C10 C11 -107.50(14) no
C10 C9 C19 C20 -173.64(10) no
C10 C9 C19 C24 62.07(12) no
C8 C9 C10 C11 126.50(13) no
C8 C9 C19 C20 -48.42(13) no
C8 C9 C19 C24 -172.70(9) no
C9 C10 C11 C12 -176.19(11) no
C10 C11 C12 C18 128.40(12) no
C10 C11 C12 N13 -110.13(12) no
C11 C12 C18 C17 178.98(10) no
N13 C12 C18 C17 56.38(12) no
N13 C14 C16 C17 -53.28(13) no
C15 C14 C16 C17 71.04(13) no
C14 C16 C17 C18 55.84(13) no
C16 C17 C18 C12 -57.32(13) no
C9 C19 C20 C1 59.37(13) no
C9 C19 C20 C21 -178.44(10) no
C24 C19 C20 C1 -175.93(10) no
C24 C19 C20 C21 -53.74(14) no
C9 C19 C24 C23 179.19(10) no
C20 C19 C24 C23 54.31(13) no
C1 C20 C21 C22 176.22(11) no
C19 C20 C21 C22 55.65(14) no
C20 C21 C22 C23 -56.38(15) no
C21 C22 C23 C24 55.72(15) no
C22 C23 C24 C19 -55.58(14) no
